data_4021870
loop_
_publ_author_name
'Yan-Chao Wu'
'Li Liu'
'Hui-Jing Li'
'Dong Wang'
'Yong-Jun Chen'

_publ_section_title
;
 Skraup-Doebner-Von Miller Quinoline Synthesis Revisited:
 Reversal of the Regiochemistry for \g-Aryl-\b,\g-unsaturated
 \a-Ketoesters
;
_journal_name_full 'Journal of Organic Chemistry'
_journal_page_first 6592
_journal_page_last 6595
_journal_paper_doi 10.1021/jo060290n
_journal_volume 71
_journal_year 2006
_chemical_formula_sum 'C18 H13 Cl2 N O2'
_chemical_formula_weight 346.19
_chemical_name_systematic
; 
 ? 
;
_space_group_IT_number 14
_symmetry_cell_setting monoclinic
_symmetry_space_group_name_Hall '-P 2ybc'
_symmetry_space_group_name_H-M 'P 1 21/c 1'
_atom_sites_solution_hydrogens geom
_atom_sites_solution_primary direct
_atom_sites_solution_secondary difmap
_audit_creation_method SHELXL-97
_cell_angle_alpha 90.00
_cell_angle_beta 98.8060(7)
_cell_angle_gamma 90.00
_cell_formula_units_Z 4
_cell_length_a 10.3615(4)
_cell_length_b 8.4311(4)
_cell_length_c 18.5887(6)
_cell_measurement_reflns_used 15356
_cell_measurement_temperature 293(2)
_cell_measurement_theta_max 27.44
_cell_measurement_theta_min 2.22
_cell_volume 1604.75(11)
_computing_cell_refinement 'RAPID AUTO (Rigaku, 2001)'
_computing_data_collection 'RAPID AUTO (Rigaku, 2001)'
_computing_data_reduction 'RAPID AUTO (Rigaku, 2001)'
_computing_molecular_graphics 'SHELXTL (Siemens, 1994)'
_computing_publication_material 'SHELXTL (Siemens, 1994)'
_computing_structure_refinement 'SHELXL-97 (Sheldrick, 1997)'
_computing_structure_solution 'SHELXS-97 (Sheldrick, 1990)'
_diffrn_ambient_temperature 293(2)
_diffrn_measured_fraction_theta_full 0.998
_diffrn_measured_fraction_theta_max 0.998
_diffrn_measurement_device_type 'Rigaku R-axis RAPID IP Area detector'
_diffrn_measurement_method Oscillation
_diffrn_radiation_monochromator graphite
_diffrn_radiation_source 'rotating anode'
_diffrn_radiation_type MoK\a
_diffrn_radiation_wavelength 0.71073
_diffrn_reflns_av_R_equivalents 0.0000
_diffrn_reflns_av_sigmaI/netI 0.0480
_diffrn_reflns_limit_h_max 13
_diffrn_reflns_limit_h_min 0
_diffrn_reflns_limit_k_max 10
_diffrn_reflns_limit_k_min 0
_diffrn_reflns_limit_l_max 23
_diffrn_reflns_limit_l_min -24
_diffrn_reflns_number 3660
_diffrn_reflns_theta_full 27.44
_diffrn_reflns_theta_max 27.44
_diffrn_reflns_theta_min 2.22
_exptl_absorpt_coefficient_mu 0.413
_exptl_absorpt_correction_T_max 0.8820
_exptl_absorpt_correction_T_min 0.8297
_exptl_absorpt_correction_type empirical
_exptl_absorpt_process_details Abscor
_exptl_crystal_colour colorless
_exptl_crystal_density_diffrn 1.433
_exptl_crystal_density_method 'not measured'
_exptl_crystal_description block
_exptl_crystal_F_000 712
_exptl_crystal_size_max 0.47
_exptl_crystal_size_mid 0.40
_exptl_crystal_size_min 0.31
_refine_diff_density_max 0.277
_refine_diff_density_min -0.330
_refine_diff_density_rms 0.072
_refine_ls_extinction_method none
_refine_ls_goodness_of_fit_ref 0.824
_refine_ls_hydrogen_treatment noref
_refine_ls_matrix_type full
_refine_ls_number_parameters 208
_refine_ls_number_reflns 3660
_refine_ls_number_restraints 0
_refine_ls_restrained_S_all 0.824
_refine_ls_R_factor_all 0.0633
_refine_ls_R_factor_gt 0.0382
_refine_ls_shift/su_max 0.001
_refine_ls_shift/su_mean 0.000
_refine_ls_structure_factor_coef Fsqd
_refine_ls_weighting_details 'calc w=1/[\s^2^(Fo^2^)+(0.0751P)^2^+0.0000P] where P=(Fo^2^+2Fc^2^)/3'
_refine_ls_weighting_scheme calc
_refine_ls_wR_factor_gt 0.0987
_refine_ls_wR_factor_ref 0.1073
_reflns_number_gt 2561
_reflns_number_total 3660
_reflns_threshold_expression >2sigma(I)
_cod_data_source_file jo060290nsi20060212_024930.cif
_cod_depositor_comments
;
The following automatic conversions were performed:
'_exptl_absorpt_correction_type' value 'Empirical' changed to 'empirical'
according to '/home/saulius/struct/CIF-dictionaries/cif_core.dic'
dictionary named 'cif_core.dic' version 2.4.1 from 2010-06-29.

Automatic conversion script
Id: cif_fix_enum 1527 2010-12-29 10:47:43Z saulius 
;
_cod_original_sg_symbol_H-M 'P 21/c'
_cod_database_code 4021870

loop_
_symmetry_equiv_pos_as_xyz
'x, y, z'
'-x, y+1/2, -z+1/2'
'-x, -y, -z'
'x, -y-1/2, z-1/2'

loop_
_atom_site_label
_atom_site_type_symbol
_atom_site_fract_x
_atom_site_fract_y
_atom_site_fract_z
_atom_site_U_iso_or_equiv
_atom_site_adp_type
_atom_site_occupancy
_atom_site_symmetry_multiplicity
_atom_site_calc_flag
_atom_site_refinement_flags
Cl1 Cl 1.31233(6) 0.17771(9) -0.24068(3) 0.0667(2) Uani 1 1 d .
Cl2 Cl 0.90919(5) 0.05067(7) 0.11336(3) 0.05197(17) Uani 1 1 d .
O1 O 1.84477(12) 0.45944(17) 0.13315(7) 0.0420(3) Uani 1 1 d .
O2 O 1.72801(13) 0.3445(2) 0.21034(7) 0.0569(4) Uani 1 1 d .
N N 1.67642(13) 0.36597(18) 0.01915(7) 0.0322(3) Uani 1 1 d .
C1 C 2.0424(2) 0.5990(3) 0.16572(13) 0.0645(7) Uani 1 1 d .
H1A H 2.1097 0.6280 0.2049 0.097 Uiso 1 1 calc R
H1B H 2.0010 0.6930 0.1441 0.097 Uiso 1 1 calc R
H1C H 2.0802 0.5408 0.1297 0.097 Uiso 1 1 calc R
C2 C 1.9448(2) 0.4995(3) 0.19398(12) 0.0550(6) Uani 1 1 d .
H2A H 1.9854 0.4038 0.2158 0.066 Uiso 1 1 calc R
H2B H 1.9065 0.5567 0.2308 0.066 Uiso 1 1 calc R
C3 C 1.74227(16) 0.3814(2) 0.14964(9) 0.0363(4) Uani 1 1 d .
C4 C 1.64410(15) 0.3413(2) 0.08393(9) 0.0305(4) Uani 1 1 d .
C5 C 1.58564(15) 0.3260(2) -0.03919(9) 0.0302(4) Uani 1 1 d .
C6 C 1.61952(17) 0.3472(2) -0.10962(10) 0.0393(4) Uani 1 1 d .
H6A H 1.7001 0.3910 -0.1144 0.047 Uiso 1 1 calc R
C7 C 1.53671(18) 0.3049(3) -0.17004(9) 0.0419(5) Uani 1 1 d .
H7A H 1.5599 0.3196 -0.2160 0.050 Uiso 1 1 calc R
C8 C 1.41515(18) 0.2383(2) -0.16249(10) 0.0393(4) Uani 1 1 d .
C9 C 1.37608(17) 0.2198(2) -0.09650(9) 0.0362(4) Uani 1 1 d .
H9A H 1.2941 0.1779 -0.0934 0.043 Uiso 1 1 calc R
C10 C 1.46018(15) 0.2644(2) -0.03270(9) 0.0296(4) Uani 1 1 d .
C11 C 1.42791(15) 0.2468(2) 0.03865(9) 0.0294(4) Uani 1 1 d .
C12 C 1.52261(15) 0.2828(2) 0.09625(9) 0.0333(4) Uani 1 1 d .
H12A H 1.5063 0.2684 0.1436 0.040 Uiso 1 1 calc R
C13 C 1.29708(15) 0.1937(2) 0.05236(9) 0.0302(4) Uani 1 1 d .
C14 C 1.28774(17) 0.0659(2) 0.09813(10) 0.0374(4) Uani 1 1 d .
H14A H 1.3629 0.0106 0.1172 0.045 Uiso 1 1 calc R
C15 C 1.16851(18) 0.0191(2) 0.11595(10) 0.0393(4) Uani 1 1 d .
H15A H 1.1627 -0.0678 0.1461 0.047 Uiso 1 1 calc R
C16 C 1.05884(16) 0.1039(2) 0.08807(9) 0.0347(4) Uani 1 1 d .
C17 C 1.06395(17) 0.2309(2) 0.04226(10) 0.0385(4) Uani 1 1 d .
H17A H 0.9884 0.2860 0.0237 0.046 Uiso 1 1 calc R
C18 C 1.18391(16) 0.2756(2) 0.02411(9) 0.0367(4) Uani 1 1 d .
H18A H 1.1887 0.3608 -0.0071 0.044 Uiso 1 1 calc R

loop_
_atom_site_aniso_label
_atom_site_aniso_U_11
_atom_site_aniso_U_22
_atom_site_aniso_U_33
_atom_site_aniso_U_23
_atom_site_aniso_U_13
_atom_site_aniso_U_12
Cl1 0.0607(3) 0.1042(5) 0.0340(3) -0.0155(3) 0.0038(2) -0.0180(3)
Cl2 0.0349(2) 0.0559(3) 0.0703(4) -0.0011(3) 0.0244(2) -0.0128(2)
O1 0.0315(6) 0.0562(9) 0.0368(7) 0.0033(6) 0.0005(5) -0.0146(6)
O2 0.0435(8) 0.0930(13) 0.0332(7) 0.0099(7) 0.0025(6) -0.0203(8)
N 0.0275(7) 0.0364(8) 0.0334(7) 0.0029(6) 0.0068(6) -0.0041(6)
C1 0.0507(13) 0.0790(18) 0.0616(14) -0.0041(13) 0.0011(11) -0.0294(13)
C2 0.0401(11) 0.0757(17) 0.0449(11) 0.0038(11) -0.0066(9) -0.0186(11)
C3 0.0279(8) 0.0442(11) 0.0368(9) 0.0029(8) 0.0044(7) -0.0030(8)
C4 0.0271(8) 0.0329(10) 0.0318(8) 0.0029(7) 0.0056(7) -0.0016(7)
C5 0.0285(8) 0.0313(10) 0.0322(8) 0.0005(7) 0.0091(7) -0.0009(7)
C6 0.0351(9) 0.0478(12) 0.0384(10) 0.0016(8) 0.0170(8) -0.0058(8)
C7 0.0465(10) 0.0529(12) 0.0293(9) -0.0007(8) 0.0155(8) -0.0028(9)
C8 0.0405(9) 0.0473(12) 0.0301(9) -0.0054(8) 0.0053(7) -0.0016(8)
C9 0.0328(9) 0.0422(11) 0.0345(9) -0.0032(8) 0.0078(7) -0.0068(8)
C10 0.0282(8) 0.0298(9) 0.0319(8) 0.0001(7) 0.0083(7) -0.0018(7)
C11 0.0278(8) 0.0297(9) 0.0321(9) 0.0021(7) 0.0094(7) -0.0029(7)
C12 0.0304(8) 0.0411(10) 0.0297(8) 0.0048(7) 0.0088(7) -0.0034(8)
C13 0.0286(8) 0.0355(10) 0.0281(8) -0.0015(7) 0.0096(6) -0.0069(7)
C14 0.0305(9) 0.0401(11) 0.0427(10) 0.0069(8) 0.0090(8) -0.0005(8)
C15 0.0385(10) 0.0377(11) 0.0441(10) 0.0074(8) 0.0139(8) -0.0060(8)
C16 0.0288(8) 0.0410(11) 0.0369(9) -0.0064(8) 0.0131(7) -0.0114(7)
C17 0.0303(9) 0.0438(11) 0.0416(10) 0.0017(8) 0.0065(7) -0.0023(8)
C18 0.0343(9) 0.0423(11) 0.0342(9) 0.0059(8) 0.0071(7) -0.0048(8)

loop_
_atom_type_symbol
_atom_type_description
_atom_type_scat_dispersion_real
_atom_type_scat_dispersion_imag
_atom_type_scat_source
C C 0.0033 0.0016 'International Tables Vol C Tables 4.2.6.8 and 6.1.1.4'
H H 0.0000 0.0000 'International Tables Vol C Tables 4.2.6.8 and 6.1.1.4'
N N 0.0061 0.0033 'International Tables Vol C Tables 4.2.6.8 and 6.1.1.4'
O O 0.0106 0.0060 'International Tables Vol C Tables 4.2.6.8 and 6.1.1.4'
Cl Cl 0.1484 0.1585 'International Tables Vol C Tables 4.2.6.8 and 6.1.1.4'

loop_
_geom_angle_atom_site_label_1
_geom_angle_atom_site_label_2
_geom_angle_atom_site_label_3
_geom_angle
C3 O1 C2 115.93(14)
C4 N C5 116.58(14)
C2 C1 H1A 109.5
C2 C1 H1B 109.5
H1A C1 H1B 109.5
C2 C1 H1C 109.5
H1A C1 H1C 109.5
H1B C1 H1C 109.5
O1 C2 C1 107.59(17)
O1 C2 H2A 110.2
C1 C2 H2A 110.2
O1 C2 H2B 110.2
C1 C2 H2B 110.2
H2A C2 H2B 108.5
O2 C3 O1 124.34(16)
O2 C3 C4 122.68(16)
O1 C3 C4 112.98(14)
N C4 C12 124.45(15)
N C4 C3 118.23(14)
C12 C4 C3 117.30(14)
N C5 C10 123.42(14)
N C5 C6 117.69(15)
C10 C5 C6 118.90(15)
C7 C6 C5 121.20(16)
C7 C6 H6A 119.4
C5 C6 H6A 119.4
C6 C7 C8 119.13(16)
C6 C7 H7A 120.4
C8 C7 H7A 120.4
C9 C8 C7 122.10(17)
C9 C8 Cl1 119.42(15)
C7 C8 Cl1 118.48(13)
C8 C9 C10 119.84(16)
C8 C9 H9A 120.1
C10 C9 H9A 120.1
C9 C10 C5 118.75(14)
C9 C10 C11 123.52(15)
C5 C10 C11 117.71(14)
C12 C11 C10 117.53(14)
C12 C11 C13 119.69(14)
C10 C11 C13 122.78(14)
C11 C12 C4 120.20(15)
C11 C12 H12A 119.9
C4 C12 H12A 119.9
C14 C13 C18 118.89(15)
C14 C13 C11 119.41(15)
C18 C13 C11 121.57(16)
C13 C14 C15 121.17(17)
C13 C14 H14A 119.4
C15 C14 H14A 119.4
C16 C15 C14 118.52(17)
C16 C15 H15A 120.7
C14 C15 H15A 120.7
C15 C16 C17 122.06(16)
C15 C16 Cl2 118.77(14)
C17 C16 Cl2 119.16(14)
C16 C17 C18 118.86(17)
C16 C17 H17A 120.6
C18 C17 H17A 120.6
C17 C18 C13 120.49(17)
C17 C18 H18A 119.8
C13 C18 H18A 119.8

loop_
_geom_bond_atom_site_label_1
_geom_bond_atom_site_label_2
_geom_bond_distance
Cl1 C8 1.7418(18)
Cl2 C16 1.7465(16)
O1 C3 1.325(2)
O1 C2 1.452(2)
O2 C3 1.201(2)
N C4 1.315(2)
N C5 1.365(2)
C1 C2 1.472(3)
C1 H1A 0.9600
C1 H1B 0.9600
C1 H1C 0.9600
C2 H2A 0.9700
C2 H2B 0.9700
C3 C4 1.503(2)
C4 C12 1.403(2)
C5 C10 1.422(2)
C5 C6 1.418(2)
C6 C7 1.353(3)
C6 H6A 0.9300
C7 C8 1.406(3)
C7 H7A 0.9300
C8 C9 1.358(2)
C9 C10 1.411(2)
C9 H9A 0.9300
C10 C11 1.424(2)
C11 C12 1.371(2)
C11 C13 1.486(2)
C12 H12A 0.9300
C13 C14 1.385(2)
C13 C18 1.392(2)
C14 C15 1.385(2)
C14 H14A 0.9300
C15 C16 1.375(3)
C15 H15A 0.9300
C16 C17 1.374(3)
C17 C18 1.389(2)
C17 H17A 0.9300
C18 H18A 0.9300

loop_
_cod_related_entry_id
_cod_related_entry_database
_cod_related_entry_code
1 ChemSpider 17240127
